data_4133054
loop_
_publ_author_name
'Nakatsuka, Soichiro'
'Yasuda, Nobuhiro'
'Hatakeyama, Takuji'

_publ_section_title
;
 Four-Step Synthesis of B<sub>2</sub>N<sub>2</sub>-Embedded Corannulene.
;
_journal_issue 42
_journal_name_full 'Journal of the American Chemical Society'
_journal_page_first 13562
_journal_page_last 13565
_journal_paper_doi 10.1021/jacs.8b08197
_journal_volume 140
_journal_year 2018
_chemical_formula_moiety 'C32 H18 B2 N2'
_chemical_formula_sum 'C32 H18 B2 N2'
_chemical_formula_weight 452.10
_space_group_crystal_system monoclinic
_space_group_IT_number 14
_space_group_name_Hall '-P 2yn'
_space_group_name_H-M_alt 'P 1 21/n 1'
_atom_sites_solution_hydrogens geom
_audit_creation_method SHELXL-2014/7
_cell_angle_alpha 90
_cell_angle_beta 104.216(2)
_cell_angle_gamma 90
_cell_formula_units_Z 4
_cell_length_a 10.3734(4)
_cell_length_b 18.3383(6)
_cell_length_c 11.1315(4)
_cell_measurement_reflns_used 11530
_cell_measurement_temperature 90(2)
_cell_measurement_theta_max 28.115
_cell_measurement_theta_min 1.22
_cell_volume 2052.70(13)
_computing_cell_refinement 'RIGAKU RAPID AUTO'
_computing_data_collection 'RIGAKU RAPID AUTO'
_computing_data_reduction 'RIGAKU RAPID AUTO'
_computing_molecular_graphics 'Yadokari-XG 2009 (Wakita Nemoto et al., 2009)'
_computing_publication_material 'Yadokari-XG 2009 (Wakita Nemoto et al., 2009)'
_computing_structure_refinement 'SHELXL-2014/7 (Sheldrick, 2014)'
_computing_structure_solution 'SHELXT-2014/5 (Sheldrick, 2014)'
_diffrn_ambient_temperature 90(2)
_diffrn_measured_fraction_theta_full 0.990
_diffrn_measured_fraction_theta_max 0.990
_diffrn_measurement_device_type 'Rigaku Saturn724 CCD detector'
_diffrn_measurement_method \w
_diffrn_radiation_type synchrotron
_diffrn_radiation_wavelength 0.7813
_diffrn_reflns_av_R_equivalents 0.0570
_diffrn_reflns_av_unetI/netI 0.0489
_diffrn_reflns_Laue_measured_fraction_full 0.990
_diffrn_reflns_Laue_measured_fraction_max 0.990
_diffrn_reflns_limit_h_max 11
_diffrn_reflns_limit_h_min -12
_diffrn_reflns_limit_k_max 21
_diffrn_reflns_limit_k_min -20
_diffrn_reflns_limit_l_max 13
_diffrn_reflns_limit_l_min -13
_diffrn_reflns_number 15943
_diffrn_reflns_point_group_measured_fraction_full 0.990
_diffrn_reflns_point_group_measured_fraction_max 0.990
_diffrn_reflns_theta_full 27.497
_diffrn_reflns_theta_max 27.497
_diffrn_reflns_theta_min 2.539
_diffrn_source 'SPring-8 BL40XU beamline'
_exptl_absorpt_coefficient_mu 0.101
_exptl_absorpt_correction_T_max 1.000
_exptl_absorpt_correction_T_min 0.856
_exptl_absorpt_correction_type multi-scan
_exptl_absorpt_process_details ABSCOR
_exptl_crystal_colour yellow
_exptl_crystal_density_diffrn 1.463
_exptl_crystal_density_method 'not measured'
_exptl_crystal_description needle
_exptl_crystal_F_000 936
_exptl_crystal_size_max 0.400
_exptl_crystal_size_mid 0.050
_exptl_crystal_size_min 0.050
_exptl_transmission_factor_max 1.000000
_exptl_transmission_factor_min 0.856431
_refine_diff_density_max 0.290
_refine_diff_density_min -0.307
_refine_diff_density_rms 0.071
_refine_ls_extinction_method 'SHELXL-2014/7 (Sheldrick 2014)'
_refine_ls_goodness_of_fit_ref 1.178
_refine_ls_hydrogen_treatment constr
_refine_ls_matrix_type full
_refine_ls_number_parameters 325
_refine_ls_number_reflns 3508
_refine_ls_number_restraints 0
_refine_ls_restrained_S_all 1.178
_refine_ls_R_factor_all 0.0710
_refine_ls_R_factor_gt 0.0396
_refine_ls_shift/su_max 0.000
_refine_ls_shift/su_mean 0.000
_refine_ls_structure_factor_coef Fsqd
_refine_ls_weighting_details 'w=1/[\s^2^(Fo^2^)+2.3241P] where P=(Fo^2^+2Fc^2^)/3'
_refine_ls_weighting_scheme calc
_refine_ls_wR_factor_gt 0.0792
_refine_ls_wR_factor_ref 0.1164
_reflns_Friedel_coverage 0.000
_reflns_number_gt 2604
_reflns_number_total 3508
_reflns_threshold_expression 'I > 2\s(I)'
_cod_data_source_file ja8b08197_si_002.cif
_cod_data_source_block B2N2TBC
_cod_original_sg_symbol_H-M 'P 21/n'
_cod_database_code 4133054
_shelx_shelxl_version_number 2014/7
_shelx_space_group_comment
;
The symmetry employed for this shelxl refinement is uniquely defined
by the following loop, which should always be used as a source of
symmetry information in preference to the above space-group names.
They are only intended as comments.
;
_shelx_estimated_absorpt_t_min 0.824
_shelx_estimated_absorpt_t_max 0.995

loop_
_space_group_symop_operation_xyz
'x, y, z'
'-x+1/2, y+1/2, -z+1/2'
'-x, -y, -z'
'x-1/2, -y-1/2, z-1/2'

loop_
_atom_site_label
_atom_site_type_symbol
_atom_site_fract_x
_atom_site_fract_y
_atom_site_fract_z
_atom_site_U_iso_or_equiv
_atom_site_adp_type
_atom_site_occupancy
_atom_site_site_symmetry_order
_atom_site_calc_flag
_atom_site_refinement_flags_posn
_atom_site_refinement_flags_adp
N1 N 0.75205(18) 0.51631(10) 0.39494(17) 0.0173(4) Uani 1 1 d . .
B1 B 0.8289(3) 0.49887(14) 0.3105(2) 0.0183(6) Uani 1 1 d . .
N2 N 0.67127(18) 0.51975(10) 0.56353(17) 0.0172(4) Uani 1 1 d . .
B2 B 0.6567(3) 0.50881(14) 0.6853(2) 0.0183(6) Uani 1 1 d . .
C1 C 0.7564(2) 0.48296(12) 0.5071(2) 0.0155(5) Uani 1 1 d . .
C2 C 0.8336(2) 0.42537(12) 0.5551(2) 0.0175(5) Uani 1 1 d . .
C3 C 0.9252(2) 0.40082(12) 0.4797(2) 0.0175(5) Uani 1 1 d . .
C4 C 0.9210(2) 0.43299(12) 0.3594(2) 0.0190(5) Uani 1 1 d . .
C5 C 1.0084(2) 0.40491(13) 0.2923(2) 0.0218(5) Uani 1 1 d . .
H5 H 1.0048 0.4248 0.2128 0.026 Uiso 1 1 calc R U
C6 C 1.0987(2) 0.35020(13) 0.3356(2) 0.0221(5) Uani 1 1 d . .
H6 H 1.1533 0.3315 0.2856 0.026 Uiso 1 1 calc R U
C7 C 1.1084(2) 0.32299(12) 0.4539(2) 0.0219(5) Uani 1 1 d . .
H7 H 1.1730 0.2868 0.4869 0.026 Uiso 1 1 calc R U
C8 C 1.0245(2) 0.34818(12) 0.5240(2) 0.0201(5) Uani 1 1 d . .
H8 H 1.0342 0.3293 0.6052 0.024 Uiso 1 1 calc R U
C9 C 0.8136(2) 0.39930(12) 0.6747(2) 0.0182(5) Uani 1 1 d . .
C10 C 0.7400(2) 0.44259(12) 0.7446(2) 0.0179(5) Uani 1 1 d . .
C11 C 0.7387(2) 0.41789(13) 0.8640(2) 0.0210(5) Uani 1 1 d . .
H11 H 0.6976 0.4477 0.9137 0.025 Uiso 1 1 calc R U
C12 C 0.7940(2) 0.35268(13) 0.9124(2) 0.0233(6) Uani 1 1 d . .
H12 H 0.7944 0.3390 0.9948 0.028 Uiso 1 1 calc R U
C13 C 0.8489(2) 0.30746(13) 0.8385(2) 0.0246(6) Uani 1 1 d . .
H13 H 0.8796 0.2603 0.8673 0.030 Uiso 1 1 calc R U
C14 C 0.8591(2) 0.33050(12) 0.7233(2) 0.0209(5) Uani 1 1 d . .
H14 H 0.8983 0.2987 0.6749 0.025 Uiso 1 1 calc R U
C15 C 0.6643(2) 0.57412(12) 0.3828(2) 0.0170(5) Uani 1 1 d . .
C16 C 0.6148(2) 0.57629(12) 0.4865(2) 0.0176(5) Uani 1 1 d . .
C17 C 0.5333(2) 0.62943(12) 0.5120(2) 0.0167(5) Uani 1 1 d . .
C18 C 0.5008(2) 0.68269(12) 0.4159(2) 0.0192(5) Uani 1 1 d . .
H18 H 0.4423 0.7212 0.4238 0.023 Uiso 1 1 calc R U
C19 C 0.5512(2) 0.68052(12) 0.3111(2) 0.0195(5) Uani 1 1 d . .
H19 H 0.5261 0.7179 0.2508 0.023 Uiso 1 1 calc R U
C20 C 0.6386(2) 0.62482(12) 0.2904(2) 0.0183(5) Uani 1 1 d . .
C21 C 0.8021(2) 0.55473(12) 0.1993(2) 0.0195(5) Uani 1 1 d . .
C22 C 0.7103(2) 0.61500(12) 0.1926(2) 0.0189(5) Uani 1 1 d . .
C23 C 0.6913(2) 0.66457(12) 0.0944(2) 0.0211(5) Uani 1 1 d . .
H23 H 0.6310 0.7039 0.0912 0.025 Uiso 1 1 calc R U
C24 C 0.7580(2) 0.65777(13) 0.0024(2) 0.0228(5) Uani 1 1 d . .
H24 H 0.7424 0.6915 -0.0644 0.027 Uiso 1 1 calc R U
C25 C 0.8480(2) 0.60125(13) 0.0078(2) 0.0252(6) Uani 1 1 d . .
H25 H 0.8957 0.5967 -0.0546 0.030 Uiso 1 1 calc R U
C26 C 0.8685(2) 0.55155(13) 0.1037(2) 0.0236(6) Uani 1 1 d . .
H26 H 0.9306 0.5133 0.1051 0.028 Uiso 1 1 calc R U
C27 C 0.5555(2) 0.56552(12) 0.7172(2) 0.0179(5) Uani 1 1 d . .
C28 C 0.4977(2) 0.62268(12) 0.6313(2) 0.0176(5) Uani 1 1 d . .
C29 C 0.4075(2) 0.67171(12) 0.6623(2) 0.0211(5) Uani 1 1 d . .
H29 H 0.3708 0.7094 0.6055 0.025 Uiso 1 1 calc R U
C30 C 0.3707(2) 0.66685(13) 0.7728(2) 0.0221(5) Uani 1 1 d . .
H30 H 0.3092 0.7007 0.7918 0.027 Uiso 1 1 calc R U
C31 C 0.4247(2) 0.61175(13) 0.8564(2) 0.0238(6) Uani 1 1 d . .
H31 H 0.3998 0.6078 0.9328 0.029 Uiso 1 1 calc R U
C32 C 0.5141(2) 0.56305(13) 0.8284(2) 0.0213(5) Uani 1 1 d . .
H32 H 0.5496 0.5260 0.8869 0.026 Uiso 1 1 calc R U

loop_
_atom_site_aniso_label
_atom_site_aniso_U_11
_atom_site_aniso_U_22
_atom_site_aniso_U_33
_atom_site_aniso_U_23
_atom_site_aniso_U_13
_atom_site_aniso_U_12
N1 0.0160(10) 0.0145(10) 0.0203(10) -0.0001(8) 0.0025(8) 0.0009(8)
B1 0.0135(13) 0.0193(13) 0.0228(14) -0.0047(11) 0.0062(11) -0.0041(11)
N2 0.0175(10) 0.0146(10) 0.0196(10) -0.0003(8) 0.0048(8) -0.0011(8)
B2 0.0186(13) 0.0172(13) 0.0186(13) -0.0019(10) 0.0039(11) -0.0070(11)
C1 0.0172(12) 0.0163(11) 0.0143(11) -0.0021(9) 0.0062(9) -0.0007(9)
C2 0.0153(11) 0.0152(11) 0.0212(12) -0.0025(9) 0.0028(9) -0.0012(9)
C3 0.0168(12) 0.0149(11) 0.0199(12) -0.0037(9) 0.0029(9) -0.0031(9)
C4 0.0175(12) 0.0172(12) 0.0220(12) -0.0047(9) 0.0044(10) -0.0053(9)
C5 0.0209(12) 0.0227(13) 0.0229(13) -0.0023(10) 0.0074(10) -0.0018(10)
C6 0.0180(12) 0.0221(12) 0.0282(13) -0.0040(10) 0.0098(10) -0.0003(10)
C7 0.0182(12) 0.0173(12) 0.0295(13) -0.0037(10) 0.0045(10) -0.0015(10)
C8 0.0172(12) 0.0185(12) 0.0235(12) -0.0007(10) 0.0027(10) -0.0003(10)
C9 0.0152(11) 0.0181(12) 0.0206(12) -0.0017(9) 0.0031(9) -0.0031(9)
C10 0.0161(11) 0.0179(11) 0.0196(12) -0.0018(9) 0.0044(9) -0.0021(9)
C11 0.0223(13) 0.0198(12) 0.0216(12) -0.0014(10) 0.0070(10) 0.0011(10)
C12 0.0246(13) 0.0245(13) 0.0219(12) 0.0049(10) 0.0077(10) 0.0005(11)
C13 0.0250(13) 0.0206(12) 0.0283(14) 0.0054(11) 0.0067(11) -0.0007(10)
C14 0.0184(12) 0.0187(12) 0.0261(13) -0.0027(10) 0.0063(10) -0.0020(10)
C15 0.0168(11) 0.0146(11) 0.0196(12) -0.0014(9) 0.0044(9) -0.0012(9)
C16 0.0168(11) 0.0132(11) 0.0199(12) 0.0012(9) -0.0011(9) -0.0008(9)
C17 0.0137(11) 0.0159(11) 0.0203(12) -0.0032(9) 0.0039(9) -0.0020(9)
C18 0.0152(11) 0.0167(11) 0.0248(13) -0.0004(10) 0.0033(10) 0.0008(9)
C19 0.0203(12) 0.0167(12) 0.0208(12) -0.0002(9) 0.0035(10) 0.0007(9)
C20 0.0175(12) 0.0191(12) 0.0178(12) -0.0012(9) 0.0032(9) -0.0030(10)
C21 0.0191(12) 0.0207(12) 0.0180(12) -0.0048(10) 0.0035(10) -0.0048(10)
C22 0.0173(11) 0.0175(12) 0.0210(12) -0.0027(10) 0.0026(9) -0.0027(9)
C23 0.0227(12) 0.0182(12) 0.0201(12) -0.0002(10) 0.0011(10) -0.0028(10)
C24 0.0249(13) 0.0238(13) 0.0191(12) 0.0012(10) 0.0046(10) -0.0058(11)
C25 0.0285(14) 0.0275(14) 0.0218(13) -0.0029(10) 0.0104(11) -0.0036(11)
C26 0.0254(13) 0.0221(12) 0.0237(13) -0.0002(10) 0.0069(11) 0.0003(10)
C27 0.0171(12) 0.0174(11) 0.0193(12) -0.0029(9) 0.0046(10) -0.0045(9)
C28 0.0149(11) 0.0140(11) 0.0229(12) -0.0037(9) 0.0028(9) -0.0034(9)
C29 0.0205(12) 0.0182(12) 0.0247(13) -0.0040(10) 0.0055(10) -0.0004(10)
C30 0.0193(12) 0.0209(12) 0.0269(13) -0.0046(10) 0.0070(10) -0.0001(10)
C31 0.0239(13) 0.0279(13) 0.0213(13) -0.0024(10) 0.0086(10) -0.0020(11)
C32 0.0196(12) 0.0205(12) 0.0234(13) -0.0005(10) 0.0046(10) 0.0010(10)

loop_
_atom_type_symbol
_atom_type_description
_atom_type_scat_dispersion_real
_atom_type_scat_dispersion_imag
_atom_type_scat_source
C C 0.0041 0.0020 'International Tables Vol C Tables 4.2.6.8 and 6.1.1.4'
H H 0.0000 0.0000 'International Tables Vol C Tables 4.2.6.8 and 6.1.1.4'
N N 0.0078 0.0041 'International Tables Vol C Tables 4.2.6.8 and 6.1.1.4'
B B 0.0020 0.0009 'International Tables Vol C Tables 4.2.6.8 and 6.1.1.4'

loop_
_geom_angle_atom_site_label_1
_geom_angle_atom_site_label_2
_geom_angle_atom_site_label_3
_geom_angle
C1 N1 C15 107.63(18)
C1 N1 B1 127.14(19)
C15 N1 B1 125.10(19)
N1 B1 C4 110.0(2)
N1 B1 C21 110.9(2)
C4 B1 C21 139.0(2)
C1 N2 C16 107.81(18)
C1 N2 B2 126.73(19)
C16 N2 B2 124.9(2)
N2 B2 C10 110.0(2)
N2 B2 C27 110.8(2)
C10 B2 C27 139.1(2)
C2 C1 N2 125.8(2)
C2 C1 N1 126.0(2)
N2 C1 N1 108.22(18)
C1 C2 C9 114.1(2)
C1 C2 C3 114.3(2)
C9 C2 C3 131.6(2)
C8 C3 C4 117.0(2)
C8 C3 C2 121.6(2)
C4 C3 C2 121.3(2)
C5 C4 C3 117.6(2)
C5 C4 B1 121.3(2)
C3 C4 B1 121.0(2)
C6 C5 C4 123.6(2)
C6 C5 H5 118.2
C4 C5 H5 118.2
C5 C6 C7 118.5(2)
C5 C6 H6 120.7
C7 C6 H6 120.7
C8 C7 C6 120.4(2)
C8 C7 H7 119.8
C6 C7 H7 119.8
C7 C8 C3 122.5(2)
C7 C8 H8 118.7
C3 C8 H8 118.7
C14 C9 C10 117.0(2)
C14 C9 C2 121.9(2)
C10 C9 C2 121.0(2)
C11 C10 C9 117.3(2)
C11 C10 B2 121.6(2)
C9 C10 B2 120.9(2)
C12 C11 C10 123.3(2)
C12 C11 H11 118.3
C10 C11 H11 118.3
C11 C12 C13 118.7(2)
C11 C12 H12 120.7
C13 C12 H12 120.7
C14 C13 C12 120.4(2)
C14 C13 H13 119.8
C12 C13 H13 119.8
C13 C14 C9 122.5(2)
C13 C14 H14 118.8
C9 C14 H14 118.8
C20 C15 C16 124.7(2)
C20 C15 N1 126.8(2)
C16 C15 N1 108.22(19)
C17 C16 C15 125.0(2)
C17 C16 N2 126.7(2)
C15 C16 N2 108.12(19)
C16 C17 C18 112.2(2)
C16 C17 C28 115.7(2)
C18 C17 C28 132.1(2)
C19 C18 C17 122.7(2)
C19 C18 H18 118.6
C17 C18 H18 118.6
C18 C19 C20 122.9(2)
C18 C19 H19 118.6
C20 C19 H19 118.6
C15 C20 C19 112.4(2)
C15 C20 C22 115.7(2)
C19 C20 C22 131.8(2)
C26 C21 C22 115.6(2)
C26 C21 B1 122.9(2)
C22 C21 B1 121.5(2)
C23 C22 C21 120.1(2)
C23 C22 C20 119.9(2)
C21 C22 C20 120.0(2)
C24 C23 C22 121.6(2)
C24 C23 H23 119.2
C22 C23 H23 119.2
C23 C24 C25 119.5(2)
C23 C24 H24 120.3
C25 C24 H24 120.3
C26 C25 C24 120.1(2)
C26 C25 H25 119.9
C24 C25 H25 119.9
C25 C26 C21 123.2(2)
C25 C26 H26 118.4
C21 C26 H26 118.4
C32 C27 C28 116.0(2)
C32 C27 B2 122.7(2)
C28 C27 B2 121.3(2)
C29 C28 C27 119.8(2)
C29 C28 C17 120.0(2)
C27 C28 C17 120.2(2)
C30 C29 C28 121.8(2)
C30 C29 H29 119.1
C28 C29 H29 119.1
C29 C30 C31 119.3(2)
C29 C30 H30 120.4
C31 C30 H30 120.4
C32 C31 C30 120.0(2)
C32 C31 H31 120.0
C30 C31 H31 120.0
C31 C32 C27 123.1(2)
C31 C32 H32 118.4
C27 C32 H32 118.4

loop_
_geom_bond_atom_site_label_1
_geom_bond_atom_site_label_2
_geom_bond_distance
N1 C1 1.381(3)
N1 C15 1.382(3)
N1 B1 1.410(3)
B1 C4 1.554(3)
B1 C21 1.578(3)
N2 C1 1.379(3)
N2 C16 1.381(3)
N2 B2 1.414(3)
B2 C10 1.542(3)
B2 C27 1.579(4)
C1 C2 1.354(3)
C2 C9 1.476(3)
C2 C3 1.484(3)
C3 C8 1.410(3)
C3 C4 1.454(3)
C4 C5 1.406(3)
C5 C6 1.377(3)
C5 H5 0.9500
C6 C7 1.389(3)
C6 H6 0.9500
C7 C8 1.383(3)
C7 H7 0.9500
C8 H8 0.9500
C9 C14 1.408(3)
C9 C10 1.453(3)
C10 C11 1.407(3)
C11 C12 1.377(3)
C11 H11 0.9500
C12 C13 1.386(3)
C12 H12 0.9500
C13 C14 1.379(3)
C13 H13 0.9500
C14 H14 0.9500
C15 C20 1.363(3)
C15 C16 1.375(3)
C16 C17 1.365(3)
C17 C18 1.426(3)
C17 C28 1.469(3)
C18 C19 1.391(3)
C18 H18 0.9500
C19 C20 1.422(3)
C19 H19 0.9500
C20 C22 1.472(3)
C21 C26 1.404(3)
C21 C22 1.449(3)
C22 C23 1.398(3)
C23 C24 1.375(3)
C23 H23 0.9500
C24 C25 1.387(3)
C24 H24 0.9500
C25 C26 1.380(3)
C25 H25 0.9500
C26 H26 0.9500
C27 C32 1.406(3)
C27 C28 1.446(3)
C28 C29 1.400(3)
C29 C30 1.378(3)
C29 H29 0.9500
C30 C31 1.395(3)
C30 H30 0.9500
C31 C32 1.378(3)
C31 H31 0.9500
C32 H32 0.9500

loop_
_geom_torsion_atom_site_label_1
_geom_torsion_atom_site_label_2
_geom_torsion_atom_site_label_3
_geom_torsion_atom_site_label_4
_geom_torsion
C1 N1 B1 C4 1.6(3)
C15 N1 B1 C4 176.88(19)
C1 N1 B1 C21 -175.0(2)
C15 N1 B1 C21 0.3(3)
C1 N2 B2 C10 -6.3(3)
C16 N2 B2 C10 -177.00(19)
C1 N2 B2 C27 176.32(19)
C16 N2 B2 C27 5.6(3)
C16 N2 C1 C2 177.9(2)
B2 N2 C1 C2 5.9(4)
C16 N2 C1 N1 -0.4(2)
B2 N2 C1 N1 -172.4(2)
C15 N1 C1 C2 -178.0(2)
B1 N1 C1 C2 -2.1(4)
C15 N1 C1 N2 0.3(2)
B1 N1 C1 N2 176.3(2)
N2 C1 C2 C9 4.2(3)
N1 C1 C2 C9 -177.7(2)
N2 C1 C2 C3 -174.5(2)
N1 C1 C2 C3 3.6(3)
C1 C2 C3 C8 171.4(2)
C9 C2 C3 C8 -7.0(4)
C1 C2 C3 C4 -5.2(3)
C9 C2 C3 C4 176.4(2)
C8 C3 C4 C5 5.3(3)
C2 C3 C4 C5 -178.0(2)
C8 C3 C4 B1 -171.4(2)
C2 C3 C4 B1 5.3(3)
N1 B1 C4 C5 -179.8(2)
C21 B1 C4 C5 -4.7(4)
N1 B1 C4 C3 -3.3(3)
C21 B1 C4 C3 171.9(3)
C3 C4 C5 C6 -1.5(3)
B1 C4 C5 C6 175.1(2)
C4 C5 C6 C7 -2.7(3)
C5 C6 C7 C8 2.9(3)
C6 C7 C8 C3 1.1(3)
C4 C3 C8 C7 -5.2(3)
C2 C3 C8 C7 178.1(2)
C1 C2 C9 C14 164.1(2)
C3 C2 C9 C14 -17.5(4)
C1 C2 C9 C10 -12.9(3)
C3 C2 C9 C10 165.5(2)
C14 C9 C10 C11 10.1(3)
C2 C9 C10 C11 -172.8(2)
C14 C9 C10 B2 -164.6(2)
C2 C9 C10 B2 12.5(3)
N2 B2 C10 C11 -177.2(2)
C27 B2 C10 C11 -1.0(4)
N2 B2 C10 C9 -2.8(3)
C27 B2 C10 C9 173.5(3)
C9 C10 C11 C12 -5.4(3)
B2 C10 C11 C12 169.2(2)
C10 C11 C12 C13 -2.8(4)
C11 C12 C13 C14 6.1(4)
C12 C13 C14 C9 -0.9(4)
C10 C9 C14 C13 -7.3(3)
C2 C9 C14 C13 175.6(2)
C1 N1 C15 C20 174.5(2)
B1 N1 C15 C20 -1.6(4)
C1 N1 C15 C16 -0.1(2)
B1 N1 C15 C16 -176.1(2)
C20 C15 C16 C17 -0.1(4)
N1 C15 C16 C17 174.6(2)
C20 C15 C16 N2 -174.9(2)
N1 C15 C16 N2 -0.2(2)
C1 N2 C16 C17 -174.3(2)
B2 N2 C16 C17 -2.1(4)
C1 N2 C16 C15 0.4(2)
B2 N2 C16 C15 172.6(2)
C15 C16 C17 C18 1.7(3)
N2 C16 C17 C18 175.5(2)
C15 C16 C17 C28 -177.2(2)
N2 C16 C17 C28 -3.4(3)
C16 C17 C18 C19 -1.8(3)
C28 C17 C18 C19 176.8(2)
C17 C18 C19 C20 0.4(3)
C16 C15 C20 C19 -1.4(3)
N1 C15 C20 C19 -175.1(2)
C16 C15 C20 C22 175.3(2)
N1 C15 C20 C22 1.6(3)
C18 C19 C20 C15 1.2(3)
C18 C19 C20 C22 -174.8(2)
N1 B1 C21 C26 178.0(2)
C4 B1 C21 C26 2.9(4)
N1 B1 C21 C22 0.7(3)
C4 B1 C21 C22 -174.4(3)
C26 C21 C22 C23 0.9(3)
B1 C21 C22 C23 178.4(2)
C26 C21 C22 C20 -178.1(2)
B1 C21 C22 C20 -0.6(3)
C15 C20 C22 C23 -179.5(2)
C19 C20 C22 C23 -3.6(4)
C15 C20 C22 C21 -0.5(3)
C19 C20 C22 C21 175.4(2)
C21 C22 C23 C24 0.1(3)
C20 C22 C23 C24 179.1(2)
C22 C23 C24 C25 -1.2(3)
C23 C24 C25 C26 1.2(3)
C24 C25 C26 C21 -0.1(4)
C22 C21 C26 C25 -0.9(3)
B1 C21 C26 C25 -178.3(2)
N2 B2 C27 C32 174.5(2)
C10 B2 C27 C32 -1.7(4)
N2 B2 C27 C28 -4.2(3)
C10 B2 C27 C28 179.5(3)
C32 C27 C28 C29 0.7(3)
B2 C27 C28 C29 179.6(2)
C32 C27 C28 C17 -179.36(19)
B2 C27 C28 C17 -0.5(3)
C16 C17 C28 C29 -175.7(2)
C18 C17 C28 C29 5.6(4)
C16 C17 C28 C27 4.3(3)
C18 C17 C28 C27 -174.3(2)
C27 C28 C29 C30 -0.6(3)
C17 C28 C29 C30 179.5(2)
C28 C29 C30 C31 0.1(3)
C29 C30 C31 C32 0.2(3)
C30 C31 C32 C27 -0.1(4)
C28 C27 C32 C31 -0.4(3)
B2 C27 C32 C31 -179.2(2)
